data_4074636
loop_
_publ_author_name
'Li, Bin'
'Wang, Baiquan'
'Xu, Shansheng'
'Zhou, Xiuzhong'
'Song, Haibin'

_publ_section_title
;
 Reactions of CpArCHCHArCp with Ru3(CO)12: An Unexpected Cleavage
 of a Bridging C--C Bond and Coupling of the Two Cyclopentadienyl
 Rings to Fulvalene Diruthenium Complexes
;
_journal_coden_ASTM ORGND7
_journal_issue 5
_journal_name_full Organometallics
_journal_page_first 1158
_journal_page_last 1166
_journal_paper_doi 10.1021/om050673w
_journal_volume 25
_journal_year 2006
_chemical_formula_sum 'C30 H24 O6 Ru2'
_chemical_formula_weight 682.63
_space_group_IT_number 2
_symmetry_space_group_name_Hall '-P 1'
_symmetry_space_group_name_H-M 'P -1'
_atom_sites_solution_hydrogens geom
_atom_sites_solution_primary direct
_atom_sites_solution_secondary difmap
_audit_creation_method SHELXL-97
_cell_angle_alpha 84.886(8)
_cell_angle_beta 70.146(8)
_cell_angle_gamma 64.953(8)
_cell_formula_units_Z 2
_cell_length_a 9.869(5)
_cell_length_b 10.941(6)
_cell_length_c 13.370(7)
_cell_measurement_temperature 293(2)
_cell_volume 1227.6(11)
_computing_structure_refinement 'SHELXL-97 (Sheldrick, 1997)'
_computing_structure_solution 'SHELXS-97 (Sheldrick, 1990)'
_diffrn_ambient_temperature 293(2)
_diffrn_measured_fraction_theta_full 0.979
_diffrn_measured_fraction_theta_max 0.979
_diffrn_radiation_monochromator graphite
_diffrn_radiation_source 'fine-focus sealed tube'
_diffrn_radiation_type MoK\a
_diffrn_radiation_wavelength 0.71073
_diffrn_reflns_av_R_equivalents 0.0210
_diffrn_reflns_av_sigmaI/netI 0.0419
_diffrn_reflns_limit_h_max 4
_diffrn_reflns_limit_h_min -12
_diffrn_reflns_limit_k_max 13
_diffrn_reflns_limit_k_min -13
_diffrn_reflns_limit_l_max 14
_diffrn_reflns_limit_l_min -16
_diffrn_reflns_number 7053
_diffrn_reflns_theta_full 26.38
_diffrn_reflns_theta_max 26.38
_diffrn_reflns_theta_min 1.62
_exptl_absorpt_coefficient_mu 1.276
_exptl_crystal_density_diffrn 1.847
_exptl_crystal_density_method 'not measured'
_exptl_crystal_F_000 680
_refine_diff_density_max 0.575
_refine_diff_density_min -0.559
_refine_diff_density_rms 0.109
_refine_ls_extinction_method none
_refine_ls_goodness_of_fit_ref 1.104
_refine_ls_hydrogen_treatment mixed
_refine_ls_matrix_type full
_refine_ls_number_parameters 343
_refine_ls_number_reflns 4918
_refine_ls_number_restraints 0
_refine_ls_restrained_S_all 1.104
_refine_ls_R_factor_all 0.0484
_refine_ls_R_factor_gt 0.0292
_refine_ls_shift/su_max 0.001
_refine_ls_shift/su_mean 0.000
_refine_ls_structure_factor_coef Fsqd
_refine_ls_weighting_details 'calc w=1/[\s^2^(Fo^2^)+(0.0462P)^2^+0.0000P] where P=(Fo^2^+2Fc^2^)/3'
_refine_ls_weighting_scheme calc
_refine_ls_wR_factor_gt 0.0712
_refine_ls_wR_factor_ref 0.0906
_reflns_number_gt 3823
_reflns_number_total 4918
_reflns_threshold_expression >2sigma(I)
_cod_data_source_file om050673wsi20050804_041201.cif
_cod_data_source_block 040106a
_cod_original_cell_volume 1227.6(12)
_cod_database_code 4074636

loop_
_symmetry_equiv_pos_as_xyz
'x, y, z'
'-x, -y, -z'

loop_
_atom_site_label
_atom_site_type_symbol
_atom_site_fract_x
_atom_site_fract_y
_atom_site_fract_z
_atom_site_U_iso_or_equiv
_atom_site_adp_type
_atom_site_occupancy
_atom_site_symmetry_multiplicity
_atom_site_calc_flag
_atom_site_refinement_flags
Ru1 Ru 0.06097(3) 0.27109(3) 0.18471(2) 0.03051(10) Uani 1 1 d .
Ru2 Ru 0.32359(3) 0.30865(3) 0.13984(2) 0.02986(10) Uani 1 1 d .
O1 O -0.1395(4) 0.5220(4) 0.1109(3) 0.0717(11) Uani 1 1 d .
O2 O 0.0541(4) 0.4659(3) 0.3304(2) 0.0493(8) Uani 1 1 d .
O3 O 0.2792(4) 0.2021(3) -0.0375(2) 0.0446(7) Uani 1 1 d .
O4 O 0.2562(5) 0.5718(4) 0.0430(3) 0.0767(12) Uani 1 1 d .
O5 O 0.4151(4) -0.5290(3) 0.4131(2) 0.0495(8) Uani 1 1 d .
O6 O 0.1922(4) 0.0815(4) 0.7243(2) 0.0593(9) Uani 1 1 d .
C1 C -0.0643(5) 0.4270(4) 0.1387(3) 0.0427(10) Uani 1 1 d .
C2 C 0.1119(5) 0.3916(4) 0.2567(3) 0.0338(9) Uani 1 1 d .
C3 C 0.2397(5) 0.2473(4) 0.0482(3) 0.0339(9) Uani 1 1 d .
C4 C 0.2772(5) 0.4720(4) 0.0797(4) 0.0435(10) Uani 1 1 d .
C5 C 0.0931(5) 0.0607(4) 0.1572(3) 0.0390(9) Uani 1 1 d .
H5A H 0.1526 0.0061 0.0895 0.047 Uiso 1 1 calc R
C6 C -0.0656(5) 0.1451(4) 0.1913(4) 0.0463(11) Uani 1 1 d .
H6A H -0.1390 0.1591 0.1527 0.056 Uiso 1 1 calc R
C7 C -0.1083(5) 0.1968(4) 0.2947(4) 0.0436(10) Uani 1 1 d .
H7A H -0.2162 0.2531 0.3408 0.052 Uiso 1 1 calc R
C8 C 0.0254(5) 0.1424(4) 0.3244(3) 0.0366(9) Uani 1 1 d .
H8A H 0.0291 0.1571 0.3945 0.044 Uiso 1 1 calc R
C9 C 0.1547(5) 0.0601(4) 0.2385(3) 0.0317(8) Uani 1 1 d .
C10 C 0.3202(4) -0.0323(3) 0.2322(3) 0.0300(8) Uani 1 1 d .
H10A H 0.3815 -0.0520 0.1560 0.036 Uiso 1 1 calc R
C11 C 0.3317(5) -0.1659(4) 0.2763(3) 0.0306(8) Uani 1 1 d .
C12 C 0.2116(5) -0.1820(4) 0.3556(3) 0.0376(9) Uani 1 1 d .
H12A H 0.1121 -0.1097 0.3785 0.045 Uiso 1 1 calc R
C13 C 0.2339(5) -0.3020(4) 0.4023(3) 0.0390(10) Uani 1 1 d .
H13A H 0.1498 -0.3107 0.4562 0.047 Uiso 1 1 calc R
C14 C 0.3778(5) -0.4083(4) 0.3705(3) 0.0379(9) Uani 1 1 d .
C15 C 0.4982(5) -0.3955(4) 0.2882(3) 0.0431(10) Uani 1 1 d .
H15A H 0.5968 -0.4686 0.2640 0.052 Uiso 1 1 calc R
C16 C 0.4736(5) -0.2764(4) 0.2421(3) 0.0414(10) Uani 1 1 d .
H16A H 0.5559 -0.2695 0.1852 0.050 Uiso 1 1 calc R
C29 C 0.3000(7) -0.5403(5) 0.5048(4) 0.0602(14) Uani 1 1 d .
H29A H 0.3393 -0.6303 0.5282 0.090 Uiso 1 1 calc R
H29B H 0.2053 -0.5217 0.4892 0.090 Uiso 1 1 calc R
H29C H 0.2763 -0.4766 0.5600 0.090 Uiso 1 1 calc R
C17 C 0.4094(4) 0.0210(4) 0.2795(3) 0.0303(8) Uani 1 1 d .
H17A H 0.5116 -0.0571 0.2684 0.036 Uiso 1 1 calc R
C18 C 0.3421(4) 0.0464(4) 0.3981(3) 0.0311(8) Uani 1 1 d .
C19 C 0.3895(5) -0.0607(4) 0.4592(3) 0.0364(9) Uani 1 1 d .
H19A H 0.4605 -0.1455 0.4255 0.044 Uiso 1 1 calc R
C20 C 0.3366(5) -0.0469(4) 0.5661(3) 0.0408(10) Uani 1 1 d .
H20A H 0.3699 -0.1215 0.6054 0.049 Uiso 1 1 calc R
C21 C 0.2329(5) 0.0781(5) 0.6170(3) 0.0403(10) Uani 1 1 d .
C22 C 0.1828(5) 0.1857(4) 0.5594(3) 0.0404(10) Uani 1 1 d .
H22A H 0.1116 0.2703 0.5933 0.049 Uiso 1 1 calc R
C23 C 0.2380(5) 0.1687(4) 0.4508(3) 0.0369(9) Uani 1 1 d .
H23A H 0.2033 0.2431 0.4115 0.044 Uiso 1 1 calc R
C30 C 0.0857(8) 0.2062(6) 0.7804(4) 0.0827(19) Uani 1 1 d .
H30A H 0.0660 0.1959 0.8554 0.124 Uiso 1 1 calc R
H30B H -0.0122 0.2373 0.7661 0.124 Uiso 1 1 calc R
H30C H 0.1304 0.2708 0.7581 0.124 Uiso 1 1 calc R
C24 C 0.4553(4) 0.1253(4) 0.2170(3) 0.0317(8) Uani 1 1 d .
C25 C 0.5352(4) 0.1101(4) 0.1056(3) 0.0352(9) Uani 1 1 d .
H25A H 0.5569 0.0358 0.0583 0.042 Uiso 1 1 calc R
C26 C 0.5839(5) 0.2129(4) 0.0747(4) 0.0427(10) Uani 1 1 d .
H26A H 0.6496 0.2218 0.0032 0.051 Uiso 1 1 calc R
C27 C 0.5355(5) 0.2947(4) 0.1672(4) 0.0413(10) Uani 1 1 d .
H27A H 0.5620 0.3706 0.1709 0.050 Uiso 1 1 calc R
C28 C 0.4610(5) 0.2397(4) 0.2531(3) 0.0366(9) Uani 1 1 d .
H28A H 0.4209 0.2734 0.3276 0.044 Uiso 1 1 calc R

loop_
_atom_site_aniso_label
_atom_site_aniso_U_11
_atom_site_aniso_U_22
_atom_site_aniso_U_33
_atom_site_aniso_U_23
_atom_site_aniso_U_13
_atom_site_aniso_U_12
Ru1 0.02427(17) 0.02849(17) 0.03329(18) 0.00522(13) -0.00598(13) -0.00952(13)
Ru2 0.02725(18) 0.02514(17) 0.03299(18) 0.00596(12) -0.00545(13) -0.01153(13)
O1 0.051(2) 0.058(2) 0.078(3) 0.0206(19) -0.024(2) 0.0019(19)
O2 0.0497(19) 0.0400(17) 0.0433(17) -0.0087(14) -0.0033(15) -0.0124(15)
O3 0.0500(18) 0.0439(17) 0.0310(16) -0.0011(13) -0.0061(14) -0.0167(15)
O4 0.093(3) 0.048(2) 0.092(3) 0.038(2) -0.034(2) -0.037(2)
O5 0.055(2) 0.0275(15) 0.0544(19) 0.0096(13) -0.0064(16) -0.0168(14)
O6 0.078(3) 0.075(2) 0.0356(17) 0.0153(16) -0.0224(17) -0.041(2)
C1 0.029(2) 0.043(2) 0.044(2) 0.004(2) -0.0043(19) -0.010(2)
C2 0.031(2) 0.030(2) 0.035(2) 0.0077(17) -0.0069(18) -0.0126(17)
C3 0.031(2) 0.0262(19) 0.038(2) 0.0076(17) -0.0088(18) -0.0094(17)
C4 0.045(3) 0.042(2) 0.046(3) 0.012(2) -0.014(2) -0.024(2)
C5 0.041(2) 0.033(2) 0.046(2) 0.0023(18) -0.014(2) -0.0200(19)
C6 0.041(3) 0.045(3) 0.064(3) 0.014(2) -0.023(2) -0.026(2)
C7 0.032(2) 0.038(2) 0.054(3) 0.009(2) -0.004(2) -0.0172(19)
C8 0.033(2) 0.036(2) 0.036(2) 0.0073(17) -0.0027(18) -0.0177(18)
C9 0.032(2) 0.0287(19) 0.036(2) 0.0087(16) -0.0097(17) -0.0166(17)
C10 0.0275(19) 0.0259(18) 0.031(2) 0.0042(15) -0.0035(16) -0.0112(16)
C11 0.034(2) 0.0274(19) 0.032(2) 0.0034(15) -0.0075(17) -0.0169(17)
C12 0.029(2) 0.031(2) 0.044(2) 0.0001(17) -0.0019(18) -0.0125(18)
C13 0.038(2) 0.034(2) 0.038(2) 0.0051(17) -0.0015(18) -0.0180(19)
C14 0.046(2) 0.027(2) 0.041(2) 0.0019(17) -0.009(2) -0.0200(19)
C15 0.036(2) 0.0238(19) 0.053(3) -0.0029(18) -0.001(2) -0.0075(18)
C16 0.037(2) 0.034(2) 0.042(2) 0.0016(18) 0.0030(19) -0.0165(19)
C29 0.080(4) 0.045(3) 0.049(3) 0.015(2) -0.008(3) -0.033(3)
C17 0.029(2) 0.0231(18) 0.037(2) 0.0057(15) -0.0090(17) -0.0109(16)
C18 0.031(2) 0.032(2) 0.035(2) 0.0088(16) -0.0134(17) -0.0166(17)
C19 0.037(2) 0.032(2) 0.046(2) 0.0087(18) -0.0169(19) -0.0175(18)
C20 0.046(3) 0.045(2) 0.047(3) 0.023(2) -0.026(2) -0.030(2)
C21 0.043(2) 0.052(3) 0.036(2) 0.0103(19) -0.0145(19) -0.029(2)
C22 0.039(2) 0.040(2) 0.039(2) 0.0050(18) -0.0088(19) -0.018(2)
C23 0.038(2) 0.032(2) 0.042(2) 0.0103(17) -0.0155(19) -0.0156(18)
C30 0.100(5) 0.093(5) 0.039(3) -0.011(3) -0.015(3) -0.029(4)
C24 0.0263(19) 0.0262(19) 0.038(2) 0.0053(16) -0.0101(17) -0.0084(16)
C25 0.026(2) 0.0282(19) 0.040(2) 0.0015(16) -0.0018(17) -0.0090(17)
C26 0.030(2) 0.040(2) 0.048(3) 0.0080(19) -0.0007(19) -0.0153(19)
C27 0.032(2) 0.038(2) 0.060(3) 0.011(2) -0.019(2) -0.0198(19)
C28 0.037(2) 0.032(2) 0.045(2) 0.0057(18) -0.0201(19) -0.0127(18)

loop_
_atom_type_symbol
_atom_type_description
_atom_type_scat_dispersion_real
_atom_type_scat_dispersion_imag
_atom_type_scat_source
C C 0.0033 0.0016 'International Tables Vol C Tables 4.2.6.8 and 6.1.1.4'
H H 0.0000 0.0000 'International Tables Vol C Tables 4.2.6.8 and 6.1.1.4'
O O 0.0106 0.0060 'International Tables Vol C Tables 4.2.6.8 and 6.1.1.4'
Ru Ru -1.2594 0.8363 'International Tables Vol C Tables 4.2.6.8 and 6.1.1.4'

loop_
_geom_angle_atom_site_label_1
_geom_angle_atom_site_label_2
_geom_angle_atom_site_label_3
_geom_angle
C1 Ru1 C2 85.75(19)
C1 Ru1 C3 89.34(17)
C2 Ru1 C3 93.66(16)
C1 Ru1 C6 100.41(19)
C2 Ru1 C6 150.77(17)
C3 Ru1 C6 114.79(17)
C1 Ru1 C7 104.39(17)
C2 Ru1 C7 113.81(16)
C3 Ru1 C7 149.78(16)
C6 Ru1 C7 36.96(16)
C1 Ru1 C5 127.64(18)
C2 Ru1 C5 146.53(15)
C3 Ru1 C5 89.46(15)
C6 Ru1 C5 36.04(15)
C7 Ru1 C5 60.76(16)
C1 Ru1 C9 161.51(17)
C2 Ru1 C9 110.08(15)
C3 Ru1 C9 98.80(14)
C6 Ru1 C9 61.11(15)
C7 Ru1 C9 61.07(15)
C5 Ru1 C9 36.74(14)
C1 Ru1 C8 136.10(17)
C2 Ru1 C8 95.41(16)
C3 Ru1 C8 134.14(15)
C6 Ru1 C8 60.42(16)
C7 Ru1 C8 35.93(15)
C5 Ru1 C8 60.22(15)
C9 Ru1 C8 36.35(14)
C1 Ru1 Ru2 100.44(14)
C2 Ru1 Ru2 48.83(11)
C3 Ru1 Ru2 48.00(12)
C6 Ru1 Ru2 152.56(12)
C7 Ru1 Ru2 148.40(12)
C5 Ru1 Ru2 116.57(11)
C9 Ru1 Ru2 97.32(10)
C8 Ru1 Ru2 113.15(11)
C4 Ru2 C3 90.99(18)
C4 Ru2 C2 88.80(18)
C3 Ru2 C2 94.03(17)
C4 Ru2 C27 96.77(18)
C3 Ru2 C27 146.01(16)
C2 Ru2 C27 119.08(17)
C4 Ru2 C26 101.93(17)
C3 Ru2 C26 108.40(17)
C2 Ru2 C26 154.73(17)
C27 Ru2 C26 37.61(16)
C4 Ru2 C25 134.96(17)
C3 Ru2 C25 90.25(16)
C2 Ru2 C25 135.98(14)
C27 Ru2 C25 61.23(16)
C26 Ru2 C25 36.33(14)
C4 Ru2 C28 124.48(17)
C3 Ru2 C28 143.78(14)
C2 Ru2 C28 93.82(16)
C27 Ru2 C28 36.24(15)
C26 Ru2 C28 61.21(16)
C25 Ru2 C28 60.46(15)
C4 Ru2 C24 158.25(17)
C3 Ru2 C24 107.28(15)
C2 Ru2 C24 101.24(15)
C27 Ru2 C24 61.49(14)
C26 Ru2 C24 61.63(15)
C25 Ru2 C24 36.72(14)
C28 Ru2 C24 36.50(13)
C4 Ru2 Ru1 103.96(14)
C3 Ru2 Ru1 48.61(12)
C2 Ru2 Ru1 48.60(12)
C27 Ru2 Ru1 154.92(11)
C26 Ru2 Ru1 145.13(11)
C25 Ru2 Ru1 110.22(11)
C28 Ru2 Ru1 118.70(11)
C24 Ru2 Ru1 97.07(10)
C14 O5 C29 116.7(3)
C21 O6 C30 117.2(4)
O1 C1 Ru1 179.4(5)
O2 C2 Ru1 139.4(3)
O2 C2 Ru2 137.9(3)
Ru1 C2 Ru2 82.57(16)
O3 C3 Ru2 139.8(3)
O3 C3 Ru1 136.1(3)
Ru2 C3 Ru1 83.39(16)
O4 C4 Ru2 176.3(4)
C6 C5 C9 108.6(4)
C6 C5 Ru1 70.6(2)
C9 C5 Ru1 72.2(2)
C6 C5 H5A 125.7
C9 C5 H5A 125.7
Ru1 C5 H5A 125.7
C5 C6 C7 108.5(4)
C5 C6 Ru1 73.4(2)
C7 C6 Ru1 72.0(2)
C5 C6 H6A 125.6
C7 C6 H6A 125.6
Ru1 C6 H6A 125.6
C8 C7 C6 107.8(4)
C8 C7 Ru1 73.9(2)
C6 C7 Ru1 71.1(2)
C8 C7 H7A 125.9
C6 C7 H7A 125.9
Ru1 C7 H7A 125.9
C7 C8 C9 108.9(4)
C7 C8 Ru1 70.1(2)
C9 C8 Ru1 71.4(2)
C7 C8 H8A 125.6
C9 C8 H8A 125.5
Ru1 C8 H8A 125.5
C8 C9 C5 106.2(4)
C8 C9 C10 130.5(4)
C5 C9 C10 122.5(3)
C8 C9 Ru1 72.2(2)
C5 C9 Ru1 71.1(2)
C10 C9 Ru1 129.2(3)
C9 C10 C11 112.0(3)
C9 C10 C17 118.1(3)
C11 C10 C17 108.8(3)
C9 C10 H10A 105.7
C11 C10 H10A 105.7
C17 C10 H10A 105.7
C12 C11 C16 117.3(4)
C12 C11 C10 123.6(3)
C16 C11 C10 118.9(3)
C11 C12 C13 121.4(4)
C11 C12 H12A 119.3
C13 C12 H12A 119.3
C14 C13 C12 120.2(4)
C14 C13 H13A 119.9
C12 C13 H13A 119.9
O5 C14 C13 125.5(4)
O5 C14 C15 115.4(4)
C13 C14 C15 119.1(4)
C16 C15 C14 119.9(4)
C16 C15 H15A 120.1
C14 C15 H15A 120.1
C15 C16 C11 122.0(4)
C15 C16 H16A 119.0
C11 C16 H16A 119.0
O5 C29 H29A 109.5
O5 C29 H29B 109.5
H29A C29 H29B 109.5
O5 C29 H29C 109.5
H29A C29 H29C 109.5
H29B C29 H29C 109.5
C24 C17 C18 116.7(3)
C24 C17 C10 114.1(3)
C18 C17 C10 114.2(3)
C24 C17 H17A 103.1
C18 C17 H17A 103.1
C10 C17 H17A 103.1
C23 C18 C19 116.9(4)
C23 C18 C17 125.0(3)
C19 C18 C17 118.0(3)
C20 C19 C18 122.1(4)
C20 C19 H19A 118.9
C18 C19 H19A 118.9
C19 C20 C21 119.6(4)
C19 C20 H20A 120.2
C21 C20 H20A 120.2
O6 C21 C22 125.4(4)
O6 C21 C20 114.7(4)
C22 C21 C20 119.9(4)
C21 C22 C23 119.3(4)
C21 C22 H22A 120.4
C23 C22 H22A 120.4
C18 C23 C22 122.2(4)
C18 C23 H23A 118.9
C22 C23 H23A 118.9
O6 C30 H30A 109.5
O6 C30 H30B 109.5
H30A C30 H30B 109.5
O6 C30 H30C 109.5
H30A C30 H30C 109.5
H30B C30 H30C 109.5
C25 C24 C28 105.7(3)
C25 C24 C17 123.7(3)
C28 C24 C17 129.4(4)
C25 C24 Ru2 70.5(2)
C28 C24 Ru2 71.0(2)
C17 C24 Ru2 132.5(3)
C26 C25 C24 109.6(4)
C26 C25 Ru2 70.5(2)
C24 C25 Ru2 72.8(2)
C26 C25 H25A 125.2
C24 C25 H25A 125.2
Ru2 C25 H25A 125.2
C25 C26 C27 107.3(4)
C25 C26 Ru2 73.2(2)
C27 C26 Ru2 70.8(2)
C25 C26 H26A 126.2
C27 C26 H26A 126.2
Ru2 C26 H26A 126.2
C28 C27 C26 108.2(4)
C28 C27 Ru2 74.1(2)
C26 C27 Ru2 71.6(2)
C28 C27 H27A 125.7
C26 C27 H27A 125.7
Ru2 C27 H27A 125.7
C27 C28 C24 109.3(4)
C27 C28 Ru2 69.6(2)
C24 C28 Ru2 72.5(2)
C27 C28 H28A 125.4
C24 C28 H28A 125.4
Ru2 C28 H28A 125.4

loop_
_geom_bond_atom_site_label_1
_geom_bond_atom_site_label_2
_geom_bond_distance
Ru1 C1 1.833(5)
Ru1 C2 2.008(4)
Ru1 C3 2.005(4)
Ru1 C6 2.197(4)
Ru1 C7 2.209(4)
Ru1 C5 2.233(4)
Ru1 C9 2.247(4)
Ru1 C8 2.257(4)
Ru1 Ru2 2.6548(14)
Ru2 C4 1.831(4)
Ru2 C3 1.986(4)
Ru2 C2 2.015(4)
Ru2 C27 2.184(4)
Ru2 C26 2.196(4)
Ru2 C25 2.231(4)
Ru2 C28 2.241(4)
Ru2 C24 2.261(4)
O1 C1 1.111(5)
O2 C2 1.150(5)
O3 C3 1.159(5)
O4 C4 1.121(5)
O5 C14 1.342(5)
O5 C29 1.399(5)
O6 C21 1.350(5)
O6 C30 1.401(6)
C5 C6 1.371(6)
C5 C9 1.412(5)
C5 H5A 0.9800
C6 C7 1.397(6)
C6 H6A 0.9800
C7 C8 1.378(6)
C7 H7A 0.9800
C8 C9 1.405(5)
C8 H8A 0.9800
C9 C10 1.490(5)
C10 C11 1.500(5)
C10 C17 1.547(5)
C10 H10A 0.9800
C11 C12 1.360(5)
C11 C16 1.364(5)
C12 C13 1.366(5)
C12 H12A 0.9300
C13 C14 1.353(6)
C13 H13A 0.9300
C14 C15 1.366(6)
C15 C16 1.353(5)
C15 H15A 0.9300
C16 H16A 0.9300
C29 H29A 0.9600
C29 H29B 0.9600
C29 H29C 0.9600
C17 C24 1.489(5)
C17 C18 1.496(5)
C17 H17A 0.9800
C18 C23 1.362(5)
C18 C19 1.373(5)
C19 C20 1.343(6)
C19 H19A 0.9300
C20 C21 1.374(6)
C20 H20A 0.9300
C21 C22 1.352(6)
C22 C23 1.366(6)
C22 H22A 0.9300
C23 H23A 0.9300
C30 H30A 0.9600
C30 H30B 0.9600
C30 H30C 0.9600
C24 C25 1.415(5)
C24 C28 1.410(5)
C25 C26 1.380(5)
C25 H25A 0.9800
C26 C27 1.412(6)
C26 H26A 0.9800
C27 C28 1.377(6)
C27 H27A 0.9800
C28 H28A 0.9800

loop_
_geom_torsion_atom_site_label_1
_geom_torsion_atom_site_label_2
_geom_torsion_atom_site_label_3
_geom_torsion_atom_site_label_4
_geom_torsion
C1 Ru1 Ru2 C4 -0.79(19)
C2 Ru1 Ru2 C4 -75.7(2)
C3 Ru1 Ru2 C4 78.7(2)
C6 Ru1 Ru2 C4 138.1(3)
C7 Ru1 Ru2 C4 -142.2(3)
C5 Ru1 Ru2 C4 141.06(19)
C9 Ru1 Ru2 C4 174.02(17)
C8 Ru1 Ru2 C4 -151.90(19)
C1 Ru1 Ru2 C3 -79.5(2)
C2 Ru1 Ru2 C3 -154.4(2)
C6 Ru1 Ru2 C3 59.4(3)
C7 Ru1 Ru2 C3 139.1(3)
C5 Ru1 Ru2 C3 62.32(18)
C9 Ru1 Ru2 C3 95.28(17)
C8 Ru1 Ru2 C3 129.36(18)
C1 Ru1 Ru2 C2 74.9(2)
C3 Ru1 Ru2 C2 154.4(2)
C6 Ru1 Ru2 C2 -146.3(3)
C7 Ru1 Ru2 C2 -66.5(3)
C5 Ru1 Ru2 C2 -143.29(19)
C9 Ru1 Ru2 C2 -110.33(18)
C8 Ru1 Ru2 C2 -76.25(19)
C1 Ru1 Ru2 C27 144.1(3)
C2 Ru1 Ru2 C27 69.2(3)
C3 Ru1 Ru2 C27 -136.4(3)
C6 Ru1 Ru2 C27 -77.1(4)
C7 Ru1 Ru2 C27 2.7(3)
C5 Ru1 Ru2 C27 -74.1(3)
C9 Ru1 Ru2 C27 -41.1(3)
C8 Ru1 Ru2 C27 -7.0(3)
C1 Ru1 Ru2 C26 -137.6(3)
C2 Ru1 Ru2 C26 147.5(3)
C3 Ru1 Ru2 C26 -58.1(3)
C6 Ru1 Ru2 C26 1.3(3)
C7 Ru1 Ru2 C26 81.0(3)
C5 Ru1 Ru2 C26 4.2(2)
C9 Ru1 Ru2 C26 37.2(2)
C8 Ru1 Ru2 C26 71.3(2)
C1 Ru1 Ru2 C25 -150.97(18)
C2 Ru1 Ru2 C25 134.18(18)
C3 Ru1 Ru2 C25 -71.43(18)
C6 Ru1 Ru2 C25 -12.1(3)
C7 Ru1 Ru2 C25 67.6(2)
C5 Ru1 Ru2 C25 -9.11(16)
C9 Ru1 Ru2 C25 23.85(15)
C8 Ru1 Ru2 C25 57.93(16)
C1 Ru1 Ru2 C28 142.44(19)
C2 Ru1 Ru2 C28 67.59(18)
C3 Ru1 Ru2 C28 -138.02(18)
C6 Ru1 Ru2 C28 -78.7(3)
C7 Ru1 Ru2 C28 1.0(2)
C5 Ru1 Ru2 C28 -75.70(17)
C9 Ru1 Ru2 C28 -42.75(15)
C8 Ru1 Ru2 C28 -8.66(16)
C1 Ru1 Ru2 C24 173.63(17)
C2 Ru1 Ru2 C24 98.77(18)
C3 Ru1 Ru2 C24 -106.84(17)
C6 Ru1 Ru2 C24 -47.5(3)
C7 Ru1 Ru2 C24 32.2(2)
C5 Ru1 Ru2 C24 -44.51(16)
C9 Ru1 Ru2 C24 -11.56(14)
C8 Ru1 Ru2 C24 22.52(15)
C2 Ru1 C1 O1 22(49)
C3 Ru1 C1 O1 -71(49)
C6 Ru1 C1 O1 173(100)
C7 Ru1 C1 O1 136(49)
C5 Ru1 C1 O1 -160(49)
C9 Ru1 C1 O1 172(100)
C8 Ru1 C1 O1 116(49)
Ru2 Ru1 C1 O1 -25(49)
C1 Ru1 C2 O2 75.6(5)
C3 Ru1 C2 O2 164.6(5)
C6 Ru1 C2 O2 -28.2(7)
C7 Ru1 C2 O2 -28.3(5)
C5 Ru1 C2 O2 -100.8(5)
C9 Ru1 C2 O2 -94.6(5)
C8 Ru1 C2 O2 -60.4(5)
Ru2 Ru1 C2 O2 -176.6(6)
C1 Ru1 C2 Ru2 -107.84(16)
C3 Ru1 C2 Ru2 -18.78(14)
C6 Ru1 C2 Ru2 148.4(3)
C7 Ru1 C2 Ru2 148.30(14)
C5 Ru1 C2 Ru2 75.8(3)
C9 Ru1 C2 Ru2 81.98(15)
C8 Ru1 C2 Ru2 116.21(14)
C4 Ru2 C2 O2 -73.4(5)
C3 Ru2 C2 O2 -164.3(5)
C27 Ru2 C2 O2 23.7(5)
C26 Ru2 C2 O2 42.7(7)
C25 Ru2 C2 O2 101.1(5)
C28 Ru2 C2 O2 51.1(5)
C24 Ru2 C2 O2 87.1(5)
Ru1 Ru2 C2 O2 176.7(6)
C4 Ru2 C2 Ru1 109.88(17)
C3 Ru2 C2 Ru1 18.97(14)
C27 Ru2 C2 Ru1 -153.04(14)
C26 Ru2 C2 Ru1 -134.0(3)
C25 Ru2 C2 Ru1 -75.6(2)
C28 Ru2 C2 Ru1 -125.64(13)
C24 Ru2 C2 Ru1 -89.55(15)
C4 Ru2 C3 O3 81.5(5)
C2 Ru2 C3 O3 170.4(5)
C27 Ru2 C3 O3 -22.2(6)
C26 Ru2 C3 O3 -21.4(5)
C25 Ru2 C3 O3 -53.5(5)
C28 Ru2 C3 O3 -87.5(5)
C24 Ru2 C3 O3 -86.5(5)
Ru1 Ru2 C3 O3 -170.7(5)
C4 Ru2 C3 Ru1 -107.84(17)
C2 Ru2 C3 Ru1 -18.97(14)
C27 Ru2 C3 Ru1 148.5(2)
C26 Ru2 C3 Ru1 149.24(13)
C25 Ru2 C3 Ru1 117.19(13)
C28 Ru2 C3 Ru1 83.1(3)
C24 Ru2 C3 Ru1 84.13(15)
C1 Ru1 C3 O3 -84.0(4)
C2 Ru1 C3 O3 -169.7(4)
C6 Ru1 C3 O3 17.2(5)
C7 Ru1 C3 O3 34.3(6)
C5 Ru1 C3 O3 43.7(4)
C9 Ru1 C3 O3 79.4(4)
C8 Ru1 C3 O3 89.2(5)
Ru2 Ru1 C3 O3 171.3(5)
C1 Ru1 C3 Ru2 104.73(18)
C2 Ru1 C3 Ru2 19.03(15)
C6 Ru1 C3 Ru2 -154.11(14)
C7 Ru1 C3 Ru2 -137.0(3)
C5 Ru1 C3 Ru2 -127.62(14)
C9 Ru1 C3 Ru2 -91.95(14)
C8 Ru1 C3 Ru2 -82.1(2)
C3 Ru2 C4 O4 -140(7)
C2 Ru2 C4 O4 126(7)
C27 Ru2 C4 O4 7(7)
C26 Ru2 C4 O4 -31(7)
C25 Ru2 C4 O4 -49(7)
C28 Ru2 C4 O4 32(7)
C24 Ru2 C4 O4 8(7)
Ru1 Ru2 C4 O4 172(7)
C1 Ru1 C5 C6 -47.8(3)
C2 Ru1 C5 C6 127.6(3)
C3 Ru1 C5 C6 -136.5(3)
C7 Ru1 C5 C6 38.1(3)
C9 Ru1 C5 C6 117.9(4)
C8 Ru1 C5 C6 79.6(3)
Ru2 Ru1 C5 C6 -177.7(2)
C1 Ru1 C5 C9 -165.7(2)
C2 Ru1 C5 C9 9.7(4)
C3 Ru1 C5 C9 105.6(2)
C6 Ru1 C5 C9 -117.9(4)
C7 Ru1 C5 C9 -79.8(3)
C8 Ru1 C5 C9 -38.3(2)
Ru2 Ru1 C5 C9 64.4(2)
C9 C5 C6 C7 -1.4(5)
Ru1 C5 C6 C7 -63.9(3)
C9 C5 C6 Ru1 62.5(3)
C1 Ru1 C6 C5 143.4(3)
C2 Ru1 C6 C5 -116.6(4)
C3 Ru1 C6 C5 49.3(3)
C7 Ru1 C6 C5 -116.4(4)
C9 Ru1 C6 C5 -37.1(2)
C8 Ru1 C6 C5 -79.0(3)
Ru2 Ru1 C6 C5 4.5(5)
C1 Ru1 C6 C7 -100.1(3)
C2 Ru1 C6 C7 -0.1(5)
C3 Ru1 C6 C7 165.7(2)
C5 Ru1 C6 C7 116.4(4)
C9 Ru1 C6 C7 79.3(3)
C8 Ru1 C6 C7 37.4(2)
Ru2 Ru1 C6 C7 121.0(3)
C5 C6 C7 C8 -0.5(5)
Ru1 C6 C7 C8 -65.3(3)
C5 C6 C7 Ru1 64.8(3)
C1 Ru1 C7 C8 -156.0(3)
C2 Ru1 C7 C8 -64.3(3)
C3 Ru1 C7 C8 89.4(4)
C6 Ru1 C7 C8 115.7(4)
C5 Ru1 C7 C8 78.6(3)
C9 Ru1 C7 C8 36.3(2)
Ru2 Ru1 C7 C8 -15.3(4)
C1 Ru1 C7 C6 88.2(3)
C2 Ru1 C7 C6 179.9(2)
C3 Ru1 C7 C6 -26.4(4)
C5 Ru1 C7 C6 -37.1(2)
C9 Ru1 C7 C6 -79.4(3)
C8 Ru1 C7 C6 -115.7(4)
Ru2 Ru1 C7 C6 -131.1(2)
C6 C7 C8 C9 2.2(4)
Ru1 C7 C8 C9 -61.2(3)
C6 C7 C8 Ru1 63.5(3)
C1 Ru1 C8 C7 34.6(4)
C2 Ru1 C8 C7 124.1(3)
C3 Ru1 C8 C7 -135.5(3)
C6 Ru1 C8 C7 -38.5(3)
C5 Ru1 C8 C7 -80.2(3)
C9 Ru1 C8 C7 -119.0(4)
Ru2 Ru1 C8 C7 171.3(2)
C1 Ru1 C8 C9 153.6(3)
C2 Ru1 C8 C9 -116.9(2)
C3 Ru1 C8 C9 -16.5(3)
C6 Ru1 C8 C9 80.5(3)
C7 Ru1 C8 C9 119.0(4)
C5 Ru1 C8 C9 38.7(2)
Ru2 Ru1 C8 C9 -69.7(2)
C7 C8 C9 C5 -3.0(4)
Ru1 C8 C9 C5 -63.4(3)
C7 C8 C9 C10 -172.8(4)
Ru1 C8 C9 C10 126.8(4)
C7 C8 C9 Ru1 60.4(3)
C6 C5 C9 C8 2.7(4)
Ru1 C5 C9 C8 64.2(3)
C6 C5 C9 C10 173.4(3)
Ru1 C5 C9 C10 -125.0(3)
C6 C5 C9 Ru1 -61.5(3)
C1 Ru1 C9 C8 -76.7(6)
C2 Ru1 C9 C8 70.9(3)
C3 Ru1 C9 C8 168.1(2)
C6 Ru1 C9 C8 -78.4(3)
C7 Ru1 C9 C8 -35.9(2)
C5 Ru1 C9 C8 -114.8(3)
Ru2 Ru1 C9 C8 119.6(2)
C1 Ru1 C9 C5 38.1(6)
C2 Ru1 C9 C5 -174.3(2)
C3 Ru1 C9 C5 -77.1(3)
C6 Ru1 C9 C5 36.4(2)
C7 Ru1 C9 C5 78.9(3)
C8 Ru1 C9 C5 114.8(3)
Ru2 Ru1 C9 C5 -125.6(2)
C1 Ru1 C9 C10 155.1(5)
C2 Ru1 C9 C10 -57.3(4)
C3 Ru1 C9 C10 39.9(4)
C6 Ru1 C9 C10 153.4(4)
C7 Ru1 C9 C10 -164.1(4)
C5 Ru1 C9 C10 117.0(4)
C8 Ru1 C9 C10 -128.2(5)
Ru2 Ru1 C9 C10 -8.6(3)
C8 C9 C10 C11 80.5(5)
C5 C9 C10 C11 -87.9(4)
Ru1 C9 C10 C11 -179.2(3)
C8 C9 C10 C17 -47.1(5)
C5 C9 C10 C17 144.6(3)
Ru1 C9 C10 C17 53.2(5)
C9 C10 C11 C12 -30.2(5)
C17 C10 C11 C12 102.2(4)
C9 C10 C11 C16 155.5(4)
C17 C10 C11 C16 -72.2(4)
C16 C11 C12 C13 2.8(6)
C10 C11 C12 C13 -171.7(4)
C11 C12 C13 C14 0.3(6)
C29 O5 C14 C13 -7.1(6)
C29 O5 C14 C15 173.1(4)
C12 C13 C14 O5 177.4(4)
C12 C13 C14 C15 -2.8(6)
O5 C14 C15 C16 -178.1(4)
C13 C14 C15 C16 2.0(7)
C14 C15 C16 C11 1.2(7)
C12 C11 C16 C15 -3.6(6)
C10 C11 C16 C15 171.2(4)
C9 C10 C17 C24 -70.9(4)
C11 C10 C17 C24 160.1(3)
C9 C10 C17 C18 67.0(4)
C11 C10 C17 C18 -62.0(4)
C24 C17 C18 C23 40.5(5)
C10 C17 C18 C23 -96.2(4)
C24 C17 C18 C19 -138.8(4)
C10 C17 C18 C19 84.5(4)
C23 C18 C19 C20 0.0(6)
C17 C18 C19 C20 179.3(4)
C18 C19 C20 C21 -0.7(6)
C30 O6 C21 C22 1.9(7)
C30 O6 C21 C20 -179.5(4)
C19 C20 C21 O6 -177.5(4)
C19 C20 C21 C22 1.1(6)
O6 C21 C22 C23 177.6(4)
C20 C21 C22 C23 -0.8(6)
C19 C18 C23 C22 0.3(6)
C17 C18 C23 C22 -178.9(4)
C21 C22 C23 C18 0.1(6)
C18 C17 C24 C25 173.3(4)
C10 C17 C24 C25 -49.9(5)
C18 C17 C24 C28 7.6(6)
C10 C17 C24 C28 144.4(4)
C18 C17 C24 Ru2 -92.9(4)
C10 C17 C24 Ru2 43.9(5)
C4 Ru2 C24 C25 -80.1(5)
C3 Ru2 C24 C25 65.8(3)
C2 Ru2 C24 C25 163.7(2)
C27 Ru2 C24 C25 -79.2(3)
C26 Ru2 C24 C25 -36.2(2)
C28 Ru2 C24 C25 -115.2(3)
Ru1 Ru2 C24 C25 114.6(2)
C4 Ru2 C24 C28 35.0(5)
C3 Ru2 C24 C28 -179.0(2)
C2 Ru2 C24 C28 -81.1(3)
C27 Ru2 C24 C28 36.0(2)
C26 Ru2 C24 C28 79.0(3)
C25 Ru2 C24 C28 115.2(3)
Ru1 Ru2 C24 C28 -130.2(2)
C4 Ru2 C24 C17 161.5(4)
C3 Ru2 C24 C17 -52.5(4)
C2 Ru2 C24 C17 45.4(4)
C27 Ru2 C24 C17 162.5(4)
C26 Ru2 C24 C17 -154.5(4)
C25 Ru2 C24 C17 -118.3(5)
C28 Ru2 C24 C17 126.5(5)
Ru1 Ru2 C24 C17 -3.7(4)
C28 C24 C25 C26 -1.5(5)
C17 C24 C25 C26 -170.1(4)
Ru2 C24 C25 C26 61.2(3)
C28 C24 C25 Ru2 -62.7(3)
C17 C24 C25 Ru2 128.7(4)
C4 Ru2 C25 C26 30.1(4)
C3 Ru2 C25 C26 121.8(3)
C2 Ru2 C25 C26 -142.1(3)
C27 Ru2 C25 C26 -38.9(3)
C28 Ru2 C25 C26 -80.6(3)
C24 Ru2 C25 C26 -118.8(4)
Ru1 Ru2 C25 C26 167.1(2)
C4 Ru2 C25 C24 148.9(3)
C3 Ru2 C25 C24 -119.4(2)
C2 Ru2 C25 C24 -23.3(3)
C27 Ru2 C25 C24 79.9(3)
C26 Ru2 C25 C24 118.8(4)
C28 Ru2 C25 C24 38.2(2)
Ru1 Ru2 C25 C24 -74.1(2)
C24 C25 C26 C27 0.3(5)
Ru2 C25 C26 C27 63.0(3)
C24 C25 C26 Ru2 -62.7(3)
C4 Ru2 C26 C25 -158.7(3)
C3 Ru2 C26 C25 -63.6(3)
C2 Ru2 C26 C25 87.9(4)
C27 Ru2 C26 C25 115.7(4)
C28 Ru2 C26 C25 78.3(3)
C24 Ru2 C26 C25 36.5(2)
Ru1 Ru2 C26 C25 -21.4(4)
C4 Ru2 C26 C27 85.6(3)
C3 Ru2 C26 C27 -179.3(2)
C2 Ru2 C26 C27 -27.8(5)
C25 Ru2 C26 C27 -115.7(4)
C28 Ru2 C26 C27 -37.4(2)
C24 Ru2 C26 C27 -79.2(3)
Ru1 Ru2 C26 C27 -137.1(2)
C25 C26 C27 C28 1.0(5)
Ru2 C26 C27 C28 65.7(3)
C25 C26 C27 Ru2 -64.6(3)
C4 Ru2 C27 C28 143.4(3)
C3 Ru2 C27 C28 -114.7(3)
C2 Ru2 C27 C28 51.0(3)
C26 Ru2 C27 C28 -115.8(4)
C25 Ru2 C27 C28 -78.3(3)
C24 Ru2 C27 C28 -36.3(2)
Ru1 Ru2 C27 C28 -2.4(4)
C4 Ru2 C27 C26 -100.8(3)
C3 Ru2 C27 C26 1.2(4)
C2 Ru2 C27 C26 166.8(2)
C25 Ru2 C27 C26 37.5(2)
C28 Ru2 C27 C26 115.8(4)
C24 Ru2 C27 C26 79.6(3)
Ru1 Ru2 C27 C26 113.4(3)
C26 C27 C28 C24 -2.0(5)
Ru2 C27 C28 C24 62.0(3)
C26 C27 C28 Ru2 -64.0(3)
C25 C24 C28 C27 2.1(4)
C17 C24 C28 C27 169.8(4)
Ru2 C24 C28 C27 -60.2(3)
C25 C24 C28 Ru2 62.3(3)
C17 C24 C28 Ru2 -129.9(4)
C4 Ru2 C28 C27 -46.0(3)
C3 Ru2 C28 C27 120.7(3)
C2 Ru2 C28 C27 -137.1(3)
C26 Ru2 C28 C27 38.8(3)
C25 Ru2 C28 C27 80.6(3)
C24 Ru2 C28 C27 119.1(4)
Ru1 Ru2 C28 C27 178.8(2)
C4 Ru2 C28 C24 -165.0(2)
C3 Ru2 C28 C24 1.6(4)
C2 Ru2 C28 C24 103.8(2)
C27 Ru2 C28 C24 -119.1(4)
C26 Ru2 C28 C24 -80.3(2)
C25 Ru2 C28 C24 -38.5(2)
Ru1 Ru2 C28 C24 59.8(2)
